data_7239432
loop_
_publ_author_name
'Van Rossom, Wim'
'Matsushita, Yoshitaka'
'Ariga, Katsuhiko'
'Hill, Jonathan P.'

_publ_section_title
;
 New synthesis of unsymmetrically-substituted 2,5-diarylpyrroles from
 homopropargyl sulfonamides
;
_journal_issue 10
_journal_name_full 'RSC Advances'
_journal_page_first 4897
_journal_paper_doi 10.1039/c3ra46579a
_journal_volume 4
_journal_year 2014
_chemical_formula_sum 'C16 H14 N2 O'
_chemical_formula_weight 249.28
_space_group_crystal_system monoclinic
_space_group_IT_number 4
_space_group_name_Hall 'P 2yb'
_space_group_name_H-M_alt 'P 1 21 1'
_atom_sites_solution_hydrogens mixed
_audit_creation_method SHELXL-2013
_cell_angle_alpha 90
_cell_angle_beta 98.103(2)
_cell_angle_gamma 90
_cell_formula_units_Z 4
_cell_length_a 5.6181(4)
_cell_length_b 21.2320(19)
_cell_length_c 10.8628(9)
_cell_measurement_reflns_used 2877
_cell_measurement_temperature 100(2)
_cell_measurement_theta_max 30.9375
_cell_measurement_theta_min 2.696
_cell_volume 1282.82(18)
_computing_cell_refinement 'CrystalClear (Rigaku Inc., 2008)'
_computing_data_collection 'CrystalClear (Rigaku Inc., 2008)'
_computing_data_reduction 'CrystalClear (Rigaku Inc., 2008)'
_computing_structure_refinement 'SHELXL-2013 (Sheldrick, 2013)'
_computing_structure_solution 'SHELXS-97 (Sheldrick, 1990)'
_diffrn_ambient_temperature 100(2)
_diffrn_detector_area_resol_mean 28.5714
_diffrn_measured_fraction_theta_full 1.000
_diffrn_measured_fraction_theta_max 0.773
_diffrn_measurement_device
;
Rigaku AFC11 Saturn724+ (4x4 bin mode)
;
_diffrn_measurement_method dtprofit.ref
_diffrn_radiation_detector CCD
_diffrn_radiation_monochromator Confocal
_diffrn_radiation_source 'Rotating Anode'
_diffrn_radiation_type MoK\a
_diffrn_radiation_wavelength 0.71073
_diffrn_reflns_av_R_equivalents 0.0335
_diffrn_reflns_av_unetI/netI 0.0561
_diffrn_reflns_Laue_measured_fraction_full 0.909
_diffrn_reflns_Laue_measured_fraction_max 0.773
_diffrn_reflns_limit_h_max 7
_diffrn_reflns_limit_h_min -5
_diffrn_reflns_limit_k_max 23
_diffrn_reflns_limit_k_min -29
_diffrn_reflns_limit_l_max 15
_diffrn_reflns_limit_l_min -15
_diffrn_reflns_number 6030
_diffrn_reflns_point_group_measured_fraction_full 0.915
_diffrn_reflns_point_group_measured_fraction_max 0.779
_diffrn_reflns_theta_full 25.242
_diffrn_reflns_theta_max 31.070
_diffrn_reflns_theta_min 2.696
_exptl_absorpt_coefficient_mu 0.082
_exptl_absorpt_correction_T_max 0.7462
_exptl_absorpt_correction_T_min 0.5166
_exptl_absorpt_correction_type multi-scan
_exptl_crystal_density_diffrn 1.291
_exptl_crystal_F_000 524
_exptl_crystal_size_max 0.24
_exptl_crystal_size_mid 0.12
_exptl_crystal_size_min 0.07
_refine_diff_density_max 0.219
_refine_diff_density_min -0.235
_refine_diff_density_rms 0.049
_refine_ls_abs_structure_details
;
 Refined as an inversion twin.
;
_refine_ls_abs_structure_Flack -1(2)
_refine_ls_extinction_method none
_refine_ls_goodness_of_fit_ref 1.031
_refine_ls_hydrogen_treatment mixed
_refine_ls_matrix_type full
_refine_ls_number_parameters 354
_refine_ls_number_reflns 3938
_refine_ls_number_restraints 1
_refine_ls_restrained_S_all 1.030
_refine_ls_R_factor_all 0.0579
_refine_ls_R_factor_gt 0.0414
_refine_ls_shift/su_max 0.000
_refine_ls_shift/su_mean 0.000
_refine_ls_structure_factor_coef Fsqd
_refine_ls_weighting_details 'w=1/[\s^2^(Fo^2^)+(0.0452P)^2^+0.3250P] where P=(Fo^2^+2Fc^2^)/3'
_refine_ls_weighting_scheme calc
_refine_ls_wR_factor_gt 0.1013
_refine_ls_wR_factor_ref 0.1152
_reflns_Friedel_coverage 0.966
_reflns_Friedel_fraction_full 0.922
_reflns_Friedel_fraction_max 0.784
_reflns_number_gt 3256
_reflns_number_total 3938
_reflns_threshold_expression 'I > 2\s(I)'
_cod_data_source_file c3ra46579a.txt
_cod_data_source_block shelx
_cod_depositor_comments
;
The following automatic conversions were performed:

data item '_exptl_absorpt_correction_type' value 'Multi-scan' was
changed to 'multi-scan' in accordance with the
/home/saulius/struct/COD-crude-data/automatic-downloads/DataCite-retrospective/RSC/depositions/lib/dictionaries/cif_core.dic
dictionary named 'cif_core.dic' version 2.4.2 last updated on
2011-04-26.

Automatic conversion script
Id: cif_fix_values 6909 2019-04-08 15:41:33Z antanas 
;
_cod_original_sg_symbol_H-M 'P 21'
_cod_database_code 7239432
_shelx_space_group_comment
;
The symmetry employed for this shelxl refinement is uniquely defined
by the following loop, which should always be used as a source of
symmetry information in preference to the above space-group names.
They are only intended as comments.
;
_shelxl_version_number 2013-4

loop_
_space_group_symop_operation_xyz
'x, y, z'
'-x, y+1/2, -z'

loop_
_atom_site_label
_atom_site_type_symbol
_atom_site_fract_x
_atom_site_fract_y
_atom_site_fract_z
_atom_site_U_iso_or_equiv
_atom_site_adp_type
_atom_site_occupancy
_atom_site_site_symmetry_order
_atom_site_calc_flag
_atom_site_refinement_flags_posn
_atom_site_refinement_flags_adp
O1 O 0.9086(4) 0.92586(11) 1.12231(19) 0.0358(5) Uani 1 1 d . .
N1 N 0.7112(5) 0.57801(12) 0.6665(2) 0.0281(5) Uani 1 1 d . .
N2 N 0.6051(5) 0.65852(11) 0.8481(2) 0.0251(5) Uani 1 1 d . .
H2N H 0.742(7) 0.6684(17) 0.808(3) 0.040(10) Uiso 1 1 d . .
C1 C 0.7693(6) 0.53931(15) 0.5779(3) 0.0304(7) Uani 1 1 d . .
H1 H 0.9001 0.5498 0.5381 0.036 Uiso 1 1 calc R U
C2 C 0.6436(6) 0.48402(15) 0.5422(3) 0.0324(7) Uani 1 1 d . .
H2 H 0.6897 0.4583 0.4803 0.039 Uiso 1 1 calc R U
C3 C 0.4485(6) 0.46838(15) 0.6011(3) 0.0332(7) Uani 1 1 d . .
H3 H 0.3611 0.4319 0.5796 0.040 Uiso 1 1 calc R U
C4 C 0.3856(6) 0.50788(14) 0.6925(3) 0.0288(6) Uani 1 1 d . .
H4 H 0.2545 0.4985 0.7328 0.035 Uiso 1 1 calc R U
C5 C 0.5224(6) 0.56215(13) 0.7235(2) 0.0254(6) Uani 1 1 d . .
C6 C 0.4659(6) 0.60557(14) 0.8203(2) 0.0262(6) Uani 1 1 d . .
C7 C 0.2899(6) 0.60594(15) 0.8956(3) 0.0328(7) Uani 1 1 d . .
H7 H 0.1715 0.5755 0.8972 0.039 Uiso 1 1 calc R U
C8 C 0.3193(6) 0.66063(15) 0.9704(3) 0.0306(7) Uani 1 1 d . .
H8 H 0.2240 0.6726 1.0297 0.037 Uiso 1 1 calc R U
C9 C 0.5166(5) 0.69319(14) 0.9390(2) 0.0258(6) Uani 1 1 d . .
C10 C 0.6238(5) 0.75340(14) 0.9842(2) 0.0247(6) Uani 1 1 d . .
C11 C 0.5293(6) 0.78666(15) 1.0788(3) 0.0309(7) Uani 1 1 d . .
H11 H 0.3998 0.7701 1.1127 0.037 Uiso 1 1 calc R U
C12 C 0.6275(6) 0.84377(15) 1.1215(3) 0.0314(7) Uani 1 1 d . .
H12 H 0.5639 0.8650 1.1843 0.038 Uiso 1 1 calc R U
C13 C 0.8191(6) 0.86957(14) 1.0720(3) 0.0283(7) Uani 1 1 d . .
C14 C 0.9151(6) 0.83762(14) 0.9787(2) 0.0285(7) Uani 1 1 d . .
H14 H 1.0444 0.8546 0.9452 0.034 Uiso 1 1 calc R U
C15 C 0.8172(6) 0.78026(14) 0.9358(2) 0.0265(6) Uani 1 1 d . .
H15 H 0.8824 0.7593 0.8732 0.032 Uiso 1 1 calc R U
C16 C 1.0878(6) 0.95656(16) 1.0635(3) 0.0381(8) Uani 1 1 d . .
H16A H 1.1331 0.9953 1.1059 0.057 Uiso 1 1 calc R U
H16B H 1.0250 0.9653 0.9784 0.057 Uiso 1 1 calc R U
H16C H 1.2261 0.9298 1.0665 0.057 Uiso 1 1 calc R U
O2 O 0.3158(4) 0.75775(11) 0.36918(18) 0.0306(5) Uani 1 1 d . .
N3 N 0.1457(4) 0.34751(12) 0.3769(2) 0.0258(5) Uani 1 1 d . .
N4 N -0.0075(5) 0.46563(12) 0.2998(2) 0.0253(5) Uani 1 1 d . .
H4N H 0.142(6) 0.4623(17) 0.345(3) 0.028(8) Uiso 1 1 d . .
C17 C 0.2213(6) 0.29020(14) 0.4157(2) 0.0271(6) Uani 1 1 d . .
H17 H 0.3770 0.2865 0.4574 0.033 Uiso 1 1 calc R U
C18 C 0.0838(6) 0.23594(14) 0.3978(2) 0.0283(6) Uani 1 1 d . .
H18 H 0.1454 0.1971 0.4265 0.034 Uiso 1 1 calc R U
C19 C -0.1484(6) 0.24128(14) 0.3360(2) 0.0287(6) Uani 1 1 d . .
H19 H -0.2464 0.2059 0.3226 0.034 Uiso 1 1 calc R U
C20 C -0.2327(6) 0.29986(14) 0.2944(2) 0.0264(6) Uani 1 1 d . .
H20 H -0.3883 0.3044 0.2530 0.032 Uiso 1 1 calc R U
C21 C -0.0807(5) 0.35209(13) 0.3154(2) 0.0233(6) Uani 1 1 d . .
C22 C -0.1583(5) 0.41515(14) 0.2735(2) 0.0252(6) Uani 1 1 d . .
C23 C -0.3717(6) 0.43806(15) 0.2099(3) 0.0303(7) Uani 1 1 d . .
H23 H -0.5069 0.4144 0.1800 0.036 Uiso 1 1 calc R U
C24 C -0.3465(6) 0.50408(15) 0.1988(3) 0.0308(7) Uani 1 1 d . .
H24 H -0.4625 0.5315 0.1600 0.037 Uiso 1 1 calc R U
C25 C -0.1185(5) 0.52071(13) 0.2559(2) 0.0259(6) Uani 1 1 d . .
C26 C -0.0032(5) 0.58239(14) 0.2786(2) 0.0251(6) Uani 1 1 d . .
C27 C -0.1227(6) 0.63754(14) 0.2363(3) 0.0299(7) Uani 1 1 d . .
H27 H -0.2731 0.6348 0.1883 0.036 Uiso 1 1 calc R U
C28 C -0.0215(6) 0.69678(14) 0.2646(3) 0.0296(7) Uani 1 1 d . .
H28 H -0.1052 0.7329 0.2360 0.035 Uiso 1 1 calc R U
C29 C 0.2028(6) 0.70187(14) 0.3349(2) 0.0257(6) Uani 1 1 d . .
C30 C 0.3274(6) 0.64749(15) 0.3758(3) 0.0312(7) Uani 1 1 d . .
H30 H 0.4795 0.6505 0.4220 0.037 Uiso 1 1 calc R U
C31 C 0.2254(6) 0.58875(14) 0.3478(3) 0.0300(7) Uani 1 1 d . .
H31 H 0.3110 0.5528 0.3755 0.036 Uiso 1 1 calc R U
C32 C 0.1805(6) 0.81419(14) 0.3439(3) 0.0325(7) Uani 1 1 d . .
H32A H 0.2741 0.8495 0.3782 0.049 Uiso 1 1 calc R U
H32B H 0.0353 0.8116 0.3808 0.049 Uiso 1 1 calc R U
H32C H 0.1409 0.8195 0.2556 0.049 Uiso 1 1 calc R U

loop_
_atom_site_aniso_label
_atom_site_aniso_U_11
_atom_site_aniso_U_22
_atom_site_aniso_U_33
_atom_site_aniso_U_23
_atom_site_aniso_U_13
_atom_site_aniso_U_12
O1 0.0418(15) 0.0287(12) 0.0373(10) -0.0107(9) 0.0069(9) 0.0007(10)
N1 0.0278(15) 0.0259(13) 0.0304(11) 0.0028(10) 0.0036(10) 0.0024(11)
N2 0.0274(16) 0.0218(12) 0.0260(10) 0.0013(9) 0.0034(10) 0.0024(10)
C1 0.032(2) 0.0289(16) 0.0300(13) 0.0032(12) 0.0056(12) 0.0060(13)
C2 0.041(2) 0.0264(16) 0.0289(13) -0.0005(11) 0.0014(12) 0.0064(13)
C3 0.043(2) 0.0213(14) 0.0324(13) 0.0019(12) -0.0034(12) 0.0011(13)
C4 0.0309(18) 0.0242(14) 0.0307(13) 0.0046(11) 0.0024(12) 0.0000(12)
C5 0.0283(18) 0.0227(13) 0.0246(11) 0.0057(10) 0.0014(11) 0.0055(11)
C6 0.0244(17) 0.0247(14) 0.0292(12) 0.0035(11) 0.0023(11) 0.0010(12)
C7 0.035(2) 0.0287(16) 0.0361(14) 0.0013(12) 0.0091(13) -0.0037(13)
C8 0.034(2) 0.0301(16) 0.0297(12) 0.0001(12) 0.0105(12) 0.0015(13)
C9 0.0289(18) 0.0254(14) 0.0227(11) 0.0004(10) 0.0028(10) 0.0046(12)
C10 0.0252(16) 0.0260(14) 0.0217(10) 0.0013(10) -0.0006(10) 0.0057(12)
C11 0.030(2) 0.0343(17) 0.0283(12) -0.0022(12) 0.0054(12) 0.0028(13)
C12 0.032(2) 0.0327(17) 0.0293(13) -0.0067(12) 0.0052(12) 0.0077(14)
C13 0.0307(19) 0.0262(15) 0.0258(12) -0.0049(11) -0.0035(11) 0.0046(12)
C14 0.0300(19) 0.0305(16) 0.0240(12) -0.0033(11) 0.0006(11) 0.0018(13)
C15 0.0325(19) 0.0265(15) 0.0209(11) -0.0038(10) 0.0045(11) 0.0040(12)
C16 0.037(2) 0.0311(18) 0.0455(16) -0.0093(14) 0.0018(14) 0.0021(14)
O2 0.0355(13) 0.0217(10) 0.0329(9) 0.0008(9) -0.0012(8) -0.0024(9)
N3 0.0263(15) 0.0234(12) 0.0268(10) 0.0003(9) 0.0009(9) -0.0011(10)
N4 0.0259(16) 0.0200(11) 0.0289(10) -0.0005(9) -0.0002(9) 0.0013(10)
C17 0.0254(19) 0.0272(15) 0.0282(12) 0.0014(11) 0.0022(11) 0.0035(12)
C18 0.0357(19) 0.0236(14) 0.0257(12) 0.0006(11) 0.0050(11) 0.0023(12)
C19 0.0353(19) 0.0238(15) 0.0277(12) -0.0027(11) 0.0070(12) -0.0047(12)
C20 0.0274(18) 0.0256(14) 0.0251(11) -0.0022(11) -0.0002(11) 0.0009(12)
C21 0.0258(17) 0.0220(13) 0.0226(11) -0.0016(10) 0.0049(10) 0.0001(11)
C22 0.0255(18) 0.0242(14) 0.0255(12) -0.0035(11) 0.0027(11) -0.0004(11)
C23 0.0271(19) 0.0288(15) 0.0340(13) -0.0054(12) 0.0008(12) -0.0028(13)
C24 0.0305(19) 0.0262(15) 0.0336(14) 0.0009(12) -0.0033(12) 0.0046(13)
C25 0.0304(18) 0.0211(13) 0.0252(12) 0.0007(10) 0.0010(11) 0.0019(12)
C26 0.0270(16) 0.0234(13) 0.0245(11) 0.0001(10) 0.0015(10) 0.0026(11)
C27 0.0333(19) 0.0232(14) 0.0302(12) 0.0007(11) -0.0063(12) 0.0010(12)
C28 0.0330(19) 0.0233(14) 0.0304(13) 0.0017(11) -0.0023(12) 0.0052(13)
C29 0.0331(18) 0.0218(14) 0.0225(11) 0.0009(10) 0.0042(11) -0.0029(12)
C30 0.0272(19) 0.0278(15) 0.0364(14) 0.0016(12) -0.0034(12) -0.0017(13)
C31 0.0280(18) 0.0232(15) 0.0375(14) 0.0033(12) 0.0004(12) 0.0023(12)
C32 0.044(2) 0.0201(14) 0.0341(14) -0.0002(11) 0.0073(13) -0.0010(13)

loop_
_atom_type_symbol
_atom_type_description
_atom_type_scat_dispersion_real
_atom_type_scat_dispersion_imag
_atom_type_scat_source
C C 0.0033 0.0016 'International Tables Vol C Tables 4.2.6.8 and 6.1.1.4'
H H 0.0000 0.0000 'International Tables Vol C Tables 4.2.6.8 and 6.1.1.4'
N N 0.0061 0.0033 'International Tables Vol C Tables 4.2.6.8 and 6.1.1.4'
O O 0.0106 0.0060 'International Tables Vol C Tables 4.2.6.8 and 6.1.1.4'

loop_
_geom_angle_atom_site_label_1
_geom_angle_atom_site_label_2
_geom_angle_atom_site_label_3
_geom_angle
C13 O1 C16 117.4(2)
C1 N1 C5 117.7(3)
C6 N2 C9 110.0(3)
C6 N2 H2N 123(2)
C9 N2 H2N 127(2)
N1 C1 C2 123.3(3)
N1 C1 H1 118.3
C2 C1 H1 118.3
C3 C2 C1 118.4(3)
C3 C2 H2 120.8
C1 C2 H2 120.8
C4 C3 C2 119.0(3)
C4 C3 H3 120.5
C2 C3 H3 120.5
C3 C4 C5 119.0(3)
C3 C4 H4 120.5
C5 C4 H4 120.5
N1 C5 C4 122.6(3)
N1 C5 C6 115.9(3)
C4 C5 C6 121.5(3)
C7 C6 N2 107.4(3)
C7 C6 C5 132.8(3)
N2 C6 C5 119.8(3)
C6 C7 C8 108.2(3)
C6 C7 H7 125.9
C8 C7 H7 125.9
C9 C8 C7 107.5(3)
C9 C8 H8 126.3
C7 C8 H8 126.3
N2 C9 C8 106.9(3)
N2 C9 C10 122.1(3)
C8 C9 C10 131.0(3)
C15 C10 C11 117.6(3)
C15 C10 C9 122.3(2)
C11 C10 C9 120.0(3)
C12 C11 C10 120.6(3)
C12 C11 H11 119.7
C10 C11 H11 119.7
C13 C12 C11 120.8(3)
C13 C12 H12 119.6
C11 C12 H12 119.6
O1 C13 C12 116.7(3)
O1 C13 C14 123.7(3)
C12 C13 C14 119.6(3)
C15 C14 C13 119.8(3)
C15 C14 H14 120.1
C13 C14 H14 120.1
C14 C15 C10 121.6(3)
C14 C15 H15 119.2
C10 C15 H15 119.2
O1 C16 H16A 109.5
O1 C16 H16B 109.5
H16A C16 H16B 109.5
O1 C16 H16C 109.5
H16A C16 H16C 109.5
H16B C16 H16C 109.5
C29 O2 C32 117.4(2)
C17 N3 C21 117.1(3)
C22 N4 C25 110.8(2)
C22 N4 H4N 123(2)
C25 N4 H4N 126(2)
N3 C17 C18 124.5(3)
N3 C17 H17 117.7
C18 C17 H17 117.7
C19 C18 C17 117.9(3)
C19 C18 H18 121.0
C17 C18 H18 121.0
C20 C19 C18 119.2(3)
C20 C19 H19 120.4
C18 C19 H19 120.4
C19 C20 C21 119.1(3)
C19 C20 H20 120.4
C21 C20 H20 120.4
N3 C21 C20 122.2(3)
N3 C21 C22 116.0(3)
C20 C21 C22 121.8(3)
N4 C22 C23 107.2(3)
N4 C22 C21 120.2(2)
C23 C22 C21 132.6(3)
C22 C23 C24 107.5(3)
C22 C23 H23 126.3
C24 C23 H23 126.3
C25 C24 C23 108.1(3)
C25 C24 H24 125.9
C23 C24 H24 125.9
N4 C25 C24 106.4(3)
N4 C25 C26 122.1(2)
C24 C25 C26 131.3(3)
C27 C26 C31 117.3(3)
C27 C26 C25 120.9(3)
C31 C26 C25 121.8(3)
C26 C27 C28 121.4(3)
C26 C27 H27 119.3
C28 C27 H27 119.3
C29 C28 C27 120.2(3)
C29 C28 H28 119.9
C27 C28 H28 119.9
O2 C29 C28 124.6(3)
O2 C29 C30 116.0(3)
C28 C29 C30 119.4(3)
C31 C30 C29 120.2(3)
C31 C30 H30 119.9
C29 C30 H30 119.9
C30 C31 C26 121.6(3)
C30 C31 H31 119.2
C26 C31 H31 119.2
O2 C32 H32A 109.5
O2 C32 H32B 109.5
H32A C32 H32B 109.5
O2 C32 H32C 109.5
H32A C32 H32C 109.5
H32B C32 H32C 109.5

loop_
_geom_bond_atom_site_label_1
_geom_bond_atom_site_label_2
_geom_bond_distance
O1 C13 1.379(4)
O1 C16 1.424(4)
N1 C1 1.341(4)
N1 C5 1.344(4)
N2 C6 1.378(4)
N2 C9 1.380(4)
N2 H2N 0.96(4)
C1 C2 1.397(4)
C1 H1 0.9300
C2 C3 1.386(5)
C2 H2 0.9300
C3 C4 1.383(4)
C3 H3 0.9300
C4 C5 1.399(4)
C4 H4 0.9300
C5 C6 1.467(4)
C6 C7 1.369(4)
C7 C8 1.414(4)
C7 H7 0.9300
C8 C9 1.389(4)
C8 H8 0.9300
C9 C10 1.468(4)
C10 C15 1.394(4)
C10 C11 1.411(4)
C11 C12 1.385(4)
C11 H11 0.9300
C12 C13 1.383(5)
C12 H12 0.9300
C13 C14 1.390(4)
C14 C15 1.390(4)
C14 H14 0.9300
C15 H15 0.9300
C16 H16A 0.9600
C16 H16B 0.9600
C16 H16C 0.9600
O2 C29 1.372(4)
O2 C32 1.425(4)
N3 C17 1.337(4)
N3 C21 1.355(4)
N4 C22 1.371(4)
N4 C25 1.379(4)
N4 H4N 0.92(3)
C17 C18 1.386(4)
C17 H17 0.9300
C18 C19 1.385(4)
C18 H18 0.9300
C19 C20 1.384(4)
C19 H19 0.9300
C20 C21 1.398(4)
C20 H20 0.9300
C21 C22 1.461(4)
C22 C23 1.385(4)
C23 C24 1.416(4)
C23 H23 0.9300
C24 C25 1.388(4)
C24 H24 0.9300
C25 C26 1.467(4)
C26 C27 1.395(4)
C26 C31 1.400(4)
C27 C28 1.396(4)
C27 H27 0.9300
C28 C29 1.383(4)
C28 H28 0.9300
C29 C30 1.390(4)
C30 C31 1.388(4)
C30 H30 0.9300
C31 H31 0.9300
C32 H32A 0.9600
C32 H32B 0.9600
C32 H32C 0.9600

loop_
_geom_torsion_atom_site_label_1
_geom_torsion_atom_site_label_2
_geom_torsion_atom_site_label_3
_geom_torsion_atom_site_label_4
_geom_torsion
C5 N1 C1 C2 0.2(4)
N1 C1 C2 C3 0.1(4)
C1 C2 C3 C4 0.1(4)
C2 C3 C4 C5 -0.6(4)
C1 N1 C5 C4 -0.7(4)
C1 N1 C5 C6 179.7(2)
C3 C4 C5 N1 0.9(4)
C3 C4 C5 C6 -179.5(3)
C9 N2 C6 C7 -1.0(3)
C9 N2 C6 C5 178.5(2)
N1 C5 C6 C7 178.9(3)
C4 C5 C6 C7 -0.7(5)
N1 C5 C6 N2 -0.4(4)
C4 C5 C6 N2 180.0(3)
N2 C6 C7 C8 0.7(3)
C5 C6 C7 C8 -178.7(3)
C6 C7 C8 C9 -0.1(3)
C6 N2 C9 C8 1.0(3)
C6 N2 C9 C10 -177.8(2)
C7 C8 C9 N2 -0.5(3)
C7 C8 C9 C10 178.0(3)
N2 C9 C10 C15 1.9(4)
C8 C9 C10 C15 -176.5(3)
N2 C9 C10 C11 -179.0(3)
C8 C9 C10 C11 2.6(4)
C15 C10 C11 C12 -0.3(4)
C9 C10 C11 C12 -179.5(3)
C10 C11 C12 C13 0.4(4)
C16 O1 C13 C12 -173.2(3)
C16 O1 C13 C14 8.7(4)
C11 C12 C13 O1 -178.6(3)
C11 C12 C13 C14 -0.4(4)
O1 C13 C14 C15 178.3(2)
C12 C13 C14 C15 0.3(4)
C13 C14 C15 C10 -0.1(4)
C11 C10 C15 C14 0.1(4)
C9 C10 C15 C14 179.3(3)
C21 N3 C17 C18 -0.5(4)
N3 C17 C18 C19 -0.2(4)
C17 C18 C19 C20 0.3(4)
C18 C19 C20 C21 0.3(4)
C17 N3 C21 C20 1.1(4)
C17 N3 C21 C22 -179.6(2)
C19 C20 C21 N3 -1.0(4)
C19 C20 C21 C22 179.8(2)
C25 N4 C22 C23 0.6(3)
C25 N4 C22 C21 -177.8(2)
N3 C21 C22 N4 -1.7(4)
C20 C21 C22 N4 177.6(3)
N3 C21 C22 C23 -179.6(3)
C20 C21 C22 C23 -0.3(5)
N4 C22 C23 C24 -0.2(3)
C21 C22 C23 C24 177.9(3)
C22 C23 C24 C25 -0.1(3)
C22 N4 C25 C24 -0.6(3)
C22 N4 C25 C26 175.9(3)
C23 C24 C25 N4 0.5(3)
C23 C24 C25 C26 -175.6(3)
N4 C25 C26 C27 -178.0(3)
C24 C25 C26 C27 -2.5(5)
N4 C25 C26 C31 -0.8(4)
C24 C25 C26 C31 174.8(3)
C31 C26 C27 C28 -1.7(5)
C25 C26 C27 C28 175.6(3)
C26 C27 C28 C29 0.6(5)
C32 O2 C29 C28 8.3(4)
C32 O2 C29 C30 -171.5(3)
C27 C28 C29 O2 -179.0(3)
C27 C28 C29 C30 0.8(4)
O2 C29 C30 C31 178.8(3)
C28 C29 C30 C31 -1.1(5)
C29 C30 C31 C26 -0.1(5)
C27 C26 C31 C30 1.5(4)
C25 C26 C31 C30 -175.8(3)
